data_8105435
loop_
_publ_author_name
'Shin, Soon Young'
'Yoo, Miri'
'Koh, Dongsoo'

_publ_section_title
;
 Crystal structure of
 6-methoxy-3-(5-(3-methoxyphenyl)-1,3,4-oxadiazol-2-yl)-4H-chromen-4-one-methanol
 (1/1), C20H18N2O6
;
_journal_issue 5
_journal_name_full 'Zeitschrift f\"ur Kristallographie - New Crystal Structures'
_journal_page_first 1253
_journal_page_last 1255
_journal_paper_doi 10.1515/ncrs-2020-0298
_journal_volume 235
_journal_year 2020
_chemical_formula_moiety 'C19 H14 N2 O5, C H4 O'
_chemical_formula_sum 'C20 H18 N2 O6'
_chemical_formula_weight 382.36
_space_group_crystal_system monoclinic
_space_group_IT_number 14
_space_group_name_Hall '-P 2ybc'
_space_group_name_H-M_alt 'P 1 21/c 1'
_atom_sites_solution_hydrogens geom
_audit_creation_method SHELXL-2014/7
_cell_angle_alpha 90
_cell_angle_beta 90.6004(16)
_cell_angle_gamma 90
_cell_formula_units_Z 4
_cell_length_a 7.9074(3)
_cell_length_b 20.4341(7)
_cell_length_c 11.0406(4)
_cell_measurement_reflns_used 9913
_cell_measurement_temperature 223(2)
_cell_measurement_theta_max 27.97
_cell_measurement_theta_min 2.58
_cell_volume 1783.85(11)
_computing_cell_refinement 'Bruker SAINT [1]'
_computing_data_collection 'Bruker APEX2 [1]'
_computing_data_reduction 'Bruker SAINT [1]'
_computing_molecular_graphics 'OLEX2 [4]'
_computing_publication_material 'PublCIF [5]'
_computing_structure_refinement 'SHELXL-2014/7 [3]'
_computing_structure_solution 'SHELXT  [2]'
_diffrn_ambient_temperature 223(2)
_diffrn_measured_fraction_theta_full 0.999
_diffrn_measured_fraction_theta_max 0.998
_diffrn_measurement_device_type 'PHOTON 100 CMOS'
_diffrn_measurement_method '\f and \w scans'
_diffrn_radiation_type MoK\a
_diffrn_radiation_wavelength 0.71073
_diffrn_reflns_av_R_equivalents 0.0803
_diffrn_reflns_av_unetI/netI 0.0233
_diffrn_reflns_Laue_measured_fraction_full 0.999
_diffrn_reflns_Laue_measured_fraction_max 0.998
_diffrn_reflns_limit_h_max 10
_diffrn_reflns_limit_h_min -10
_diffrn_reflns_limit_k_max 27
_diffrn_reflns_limit_k_min -27
_diffrn_reflns_limit_l_max 14
_diffrn_reflns_limit_l_min -14
_diffrn_reflns_number 86382
_diffrn_reflns_point_group_measured_fraction_full 0.999
_diffrn_reflns_point_group_measured_fraction_max 0.998
_diffrn_reflns_theta_full 25.242
_diffrn_reflns_theta_max 28.338
_diffrn_reflns_theta_min 2.576
_exptl_absorpt_coefficient_mu 0.107
_exptl_absorpt_correction_T_max 0.7457
_exptl_absorpt_correction_T_min 0.7045
_exptl_absorpt_correction_type multi-scan
_exptl_absorpt_process_details 'Bruker SADABS'
_exptl_crystal_colour colourless
_exptl_crystal_density_diffrn 1.424
_exptl_crystal_description Block
_exptl_crystal_F_000 800
_exptl_crystal_size_max 0.220
_exptl_crystal_size_mid 0.120
_exptl_crystal_size_min 0.080
_refine_diff_density_max 0.283
_refine_diff_density_min -0.216
_refine_diff_density_rms 0.045
_refine_ls_extinction_coef .
_refine_ls_extinction_method none
_refine_ls_goodness_of_fit_ref 1.028
_refine_ls_hydrogen_treatment constr
_refine_ls_matrix_type full
_refine_ls_number_parameters 257
_refine_ls_number_reflns 4456
_refine_ls_number_restraints 0
_refine_ls_restrained_S_all 1.028
_refine_ls_R_factor_all 0.0779
_refine_ls_R_factor_gt 0.0467
_refine_ls_shift/su_max 0.000
_refine_ls_shift/su_mean 0.000
_refine_ls_structure_factor_coef Fsqd
_refine_ls_weighting_details 'w=1/[\s^2^(Fo^2^)+(0.0510P)^2^+0.8085P] where P=(Fo^2^+2Fc^2^)/3'
_refine_ls_weighting_scheme calc
_refine_ls_wR_factor_gt 0.1100
_refine_ls_wR_factor_ref 0.1260
_reflns_Friedel_coverage 0.000
_reflns_Friedel_fraction_full .
_reflns_Friedel_fraction_max .
_reflns_number_gt 3129
_reflns_number_total 4456
_reflns_threshold_expression 'I > 2\s(I)'
_cod_data_source_file suppl_ncrs-2020-0298_suppl.cif
_cod_data_source_block H286
_cod_original_sg_symbol_H-M 'P 21/c'
_cod_database_code 8105435
_shelx_shelxl_version_number 2014/7
_shelx_space_group_comment
; 
The symmetry employed for this shelxl refinement is uniquely defined 
by the following loop, which should always be used as a source of 
symmetry information in preference to the above space-group names. 
They are only intended as comments. 
;
_shelx_estimated_absorpt_t_min 0.977
_shelx_estimated_absorpt_t_max 0.992

loop_
_space_group_symop_operation_xyz
'x, y, z'
'-x, y+1/2, -z+1/2'
'-x, -y, -z'
'x, -y-1/2, z-1/2'

loop_
_atom_site_label
_atom_site_type_symbol
_atom_site_fract_x
_atom_site_fract_y
_atom_site_fract_z
_atom_site_U_iso_or_equiv
_atom_site_adp_type
_atom_site_occupancy
_atom_site_site_symmetry_order
_atom_site_calc_flag
_atom_site_refinement_flags_posn
_atom_site_refinement_flags_adp
_atom_site_refinement_flags_occupancy
_atom_site_disorder_assembly
_atom_site_disorder_group
O1 O 0.00874(17) 0.49997(6) 0.81048(11) 0.0448(3) Uani 1 1 d . . . . .
C1 C 0.0344(2) 0.55012(7) 0.75304(14) 0.0291(3) Uani 1 1 d . . . . .
C2 C -0.01964(19) 0.61465(7) 0.79644(14) 0.0265(3) Uani 1 1 d . . . . .
C3 C -0.10580(19) 0.62065(8) 0.90656(14) 0.0291(3) Uani 1 1 d . . . . .
H3 H -0.1281 0.5835 0.9539 0.035 Uiso 1 1 calc R U . . .
C4 C -0.1571(2) 0.68166(8) 0.94426(14) 0.0314(3) Uani 1 1 d . . . . .
C5 C -0.1210(2) 0.73722(8) 0.87532(16) 0.0360(4) Uani 1 1 d . . . . .
H5 H -0.1547 0.7787 0.9030 0.043 Uiso 1 1 calc R U . . .
C6 C -0.0370(2) 0.73192(8) 0.76803(16) 0.0348(4) Uani 1 1 d . . . . .
H6 H -0.0129 0.7693 0.7217 0.042 Uiso 1 1 calc R U . . .
C7 C 0.0118(2) 0.67026(8) 0.72887(14) 0.0288(3) Uani 1 1 d . . . . .
O2 O 0.09386(15) 0.66757(5) 0.61913(10) 0.0349(3) Uani 1 1 d . . . . .
C8 C 0.1427(2) 0.60923(8) 0.57777(15) 0.0323(4) Uani 1 1 d . . . . .
H8 H 0.1970 0.6078 0.5025 0.039 Uiso 1 1 calc R U . . .
C9 C 0.11949(19) 0.55233(7) 0.63650(13) 0.0268(3) Uani 1 1 d . . . . .
O3 O -0.24451(16) 0.69350(6) 1.04774(10) 0.0403(3) Uani 1 1 d . . . . .
C10 C -0.2790(2) 0.63973(10) 1.12483(16) 0.0434(4) Uani 1 1 d . . . . .
H10A H -0.3506 0.6086 1.0823 0.065 Uiso 1 1 calc R U . . .
H10B H -0.3363 0.6552 1.1966 0.065 Uiso 1 1 calc R U . . .
H10C H -0.1737 0.6187 1.1482 0.065 Uiso 1 1 calc R U . . .
C11 C 0.18235(19) 0.49228(7) 0.58259(13) 0.0271(3) Uani 1 1 d . . . . .
O4 O 0.27408(13) 0.49629(5) 0.47887(9) 0.0289(3) Uani 1 1 d . . . . .
C12 C 0.31094(19) 0.43227(7) 0.45487(14) 0.0284(3) Uani 1 1 d . . . . .
N1 N 0.2503(2) 0.39338(7) 0.53418(13) 0.0397(4) Uani 1 1 d . . . . .
N2 N 0.1644(2) 0.43265(7) 0.61833(13) 0.0383(4) Uani 1 1 d . . . . .
C13 C 0.40607(19) 0.41612(8) 0.34670(14) 0.0275(3) Uani 1 1 d . . . . .
C14 C 0.4379(2) 0.35047(8) 0.32287(14) 0.0316(3) Uani 1 1 d . . . . .
H14 H 0.4000 0.3180 0.3764 0.038 Uiso 1 1 calc R U . . .
C15 C 0.5258(2) 0.33311(8) 0.21997(15) 0.0343(4) Uani 1 1 d . . . . .
C16 C 0.5819(2) 0.38110(9) 0.14121(15) 0.0386(4) Uani 1 1 d . . . . .
H16 H 0.6422 0.3695 0.0716 0.046 Uiso 1 1 calc R U . . .
C17 C 0.5484(2) 0.44623(9) 0.16571(16) 0.0400(4) Uani 1 1 d . . . . .
H17 H 0.5864 0.4786 0.1120 0.048 Uiso 1 1 calc R U . . .
C18 C 0.4604(2) 0.46445(8) 0.26759(15) 0.0345(4) Uani 1 1 d . . . . .
H18 H 0.4375 0.5088 0.2832 0.041 Uiso 1 1 calc R U . . .
O5 O 0.54987(18) 0.26761(6) 0.20448(12) 0.0499(4) Uani 1 1 d . . . . .
C19 C 0.6158(3) 0.24590(11) 0.09180(18) 0.0574(6) Uani 1 1 d . . . . .
H19A H 0.5479 0.2637 0.0259 0.086 Uiso 1 1 calc R U . . .
H19B H 0.6126 0.1985 0.0886 0.086 Uiso 1 1 calc R U . . .
H19C H 0.7317 0.2607 0.0841 0.086 Uiso 1 1 calc R U . . .
C20 C 0.2343(3) 0.62376(11) 0.16812(19) 0.0535(5) Uani 1 1 d . . . . .
H20A H 0.1518 0.6434 0.1136 0.080 Uiso 1 1 calc R U . . .
H20B H 0.2647 0.5807 0.1384 0.080 Uiso 1 1 calc R U . . .
H20C H 0.3344 0.6511 0.1722 0.080 Uiso 1 1 calc R U . . .
O6 O 0.1652(2) 0.61801(7) 0.28324(12) 0.0571(4) Uani 1 1 d . . . . .
H6A H 0.0891 0.5900 0.2819 0.086 Uiso 1 1 calc R U . . .

loop_
_atom_site_aniso_label
_atom_site_aniso_U_11
_atom_site_aniso_U_22
_atom_site_aniso_U_33
_atom_site_aniso_U_23
_atom_site_aniso_U_13
_atom_site_aniso_U_12
O1 0.0675(9) 0.0247(6) 0.0428(7) 0.0035(5) 0.0224(6) 0.0023(6)
C1 0.0308(8) 0.0260(8) 0.0305(8) -0.0002(6) 0.0008(6) 0.0003(6)
C2 0.0271(7) 0.0248(7) 0.0275(8) -0.0014(6) -0.0014(6) 0.0010(6)
C3 0.0307(8) 0.0276(8) 0.0290(8) 0.0000(6) -0.0021(6) 0.0016(6)
C4 0.0311(8) 0.0343(8) 0.0286(8) -0.0057(7) -0.0030(6) 0.0047(7)
C5 0.0418(9) 0.0258(8) 0.0404(10) -0.0063(7) -0.0043(8) 0.0064(7)
C6 0.0412(9) 0.0236(8) 0.0394(9) 0.0024(7) -0.0020(7) 0.0018(7)
C7 0.0292(8) 0.0278(8) 0.0295(8) -0.0007(6) -0.0013(6) 0.0009(6)
O2 0.0465(7) 0.0242(6) 0.0342(6) 0.0033(5) 0.0074(5) 0.0011(5)
C8 0.0371(9) 0.0295(8) 0.0305(8) -0.0012(6) 0.0054(7) -0.0002(7)
C9 0.0290(8) 0.0248(7) 0.0267(7) -0.0022(6) 0.0004(6) 0.0008(6)
O3 0.0508(7) 0.0384(7) 0.0318(6) -0.0055(5) 0.0063(5) 0.0098(6)
C10 0.0466(10) 0.0497(11) 0.0341(9) -0.0012(8) 0.0063(8) 0.0061(9)
C11 0.0293(8) 0.0282(8) 0.0239(7) 0.0000(6) 0.0019(6) -0.0015(6)
O4 0.0340(6) 0.0237(5) 0.0291(6) 0.0000(4) 0.0063(5) 0.0017(4)
C12 0.0299(8) 0.0245(7) 0.0307(8) -0.0022(6) -0.0007(6) 0.0022(6)
N1 0.0551(9) 0.0274(7) 0.0370(8) -0.0003(6) 0.0147(7) 0.0029(6)
N2 0.0540(9) 0.0263(7) 0.0348(8) -0.0012(6) 0.0141(7) 0.0017(6)
C13 0.0251(7) 0.0304(8) 0.0271(7) -0.0020(6) -0.0014(6) 0.0024(6)
C14 0.0331(8) 0.0309(8) 0.0309(8) -0.0002(6) -0.0008(7) 0.0037(7)
C15 0.0311(8) 0.0389(9) 0.0328(9) -0.0071(7) -0.0038(7) 0.0090(7)
C16 0.0324(9) 0.0544(11) 0.0290(8) -0.0063(8) 0.0028(7) 0.0020(8)
C17 0.0404(10) 0.0465(11) 0.0332(9) 0.0044(8) 0.0043(7) -0.0051(8)
C18 0.0351(9) 0.0331(9) 0.0354(9) 0.0003(7) 0.0015(7) -0.0012(7)
O5 0.0647(9) 0.0409(7) 0.0442(7) -0.0108(6) 0.0052(6) 0.0184(6)
C19 0.0671(14) 0.0612(13) 0.0439(11) -0.0206(10) -0.0046(10) 0.0281(11)
C20 0.0508(12) 0.0618(13) 0.0481(12) 0.0073(10) 0.0102(9) 0.0005(10)
O6 0.0702(10) 0.0579(9) 0.0434(8) -0.0001(7) 0.0100(7) -0.0243(7)

loop_
_atom_type_symbol
_atom_type_description
_atom_type_scat_dispersion_real
_atom_type_scat_dispersion_imag
_atom_type_scat_source
C C 0.0033 0.0016 'International Tables Vol C Tables 4.2.6.8 and 6.1.1.4'
H H 0.0000 0.0000 'International Tables Vol C Tables 4.2.6.8 and 6.1.1.4'
N N 0.0061 0.0033 'International Tables Vol C Tables 4.2.6.8 and 6.1.1.4'
O O 0.0106 0.0060 'International Tables Vol C Tables 4.2.6.8 and 6.1.1.4'

loop_
_geom_angle_atom_site_label_1
_geom_angle_atom_site_label_2
_geom_angle_atom_site_label_3
_geom_angle
_geom_angle_site_symmetry_1
_geom_angle_site_symmetry_3
O1 C1 C9 124.30(14) . .
O1 C1 C2 122.21(14) . .
C9 C1 C2 113.49(13) . .
C7 C2 C3 119.10(14) . .
C7 C2 C1 120.48(14) . .
C3 C2 C1 120.41(13) . .
C4 C3 C2 119.18(15) . .
C4 C3 H3 120.4 . .
C2 C3 H3 120.4 . .
O3 C4 C3 124.59(15) . .
O3 C4 C5 114.87(14) . .
C3 C4 C5 120.54(15) . .
C6 C5 C4 120.73(15) . .
C6 C5 H5 119.6 . .
C4 C5 H5 119.6 . .
C5 C6 C7 118.72(15) . .
C5 C6 H6 120.6 . .
C7 C6 H6 120.6 . .
O2 C7 C2 121.94(14) . .
O2 C7 C6 116.36(14) . .
C2 C7 C6 121.70(15) . .
C8 O2 C7 118.40(12) . .
O2 C8 C9 124.44(15) . .
O2 C8 H8 117.8 . .
C9 C8 H8 117.8 . .
C8 C9 C11 118.90(14) . .
C8 C9 C1 121.24(14) . .
C11 C9 C1 119.86(13) . .
C4 O3 C10 117.90(13) . .
O3 C10 H10A 109.5 . .
O3 C10 H10B 109.5 . .
H10A C10 H10B 109.5 . .
O3 C10 H10C 109.5 . .
H10A C10 H10C 109.5 . .
H10B C10 H10C 109.5 . .
N2 C11 O4 112.02(13) . .
N2 C11 C9 129.29(14) . .
O4 C11 C9 118.69(13) . .
C11 O4 C12 102.80(11) . .
N1 C12 O4 112.32(13) . .
N1 C12 C13 128.39(15) . .
O4 C12 C13 119.27(13) . .
C12 N1 N2 106.52(13) . .
C11 N2 N1 106.33(13) . .
C18 C13 C14 120.60(15) . .
C18 C13 C12 121.35(14) . .
C14 C13 C12 118.04(14) . .
C15 C14 C13 119.74(15) . .
C15 C14 H14 120.1 . .
C13 C14 H14 120.1 . .
O5 C15 C14 115.25(16) . .
O5 C15 C16 124.74(15) . .
C14 C15 C16 120.00(16) . .
C17 C16 C15 119.64(16) . .
C17 C16 H16 120.2 . .
C15 C16 H16 120.2 . .
C18 C17 C16 121.17(17) . .
C18 C17 H17 119.4 . .
C16 C17 H17 119.4 . .
C17 C18 C13 118.84(16) . .
C17 C18 H18 120.6 . .
C13 C18 H18 120.6 . .
C15 O5 C19 117.92(16) . .
O5 C19 H19A 109.5 . .
O5 C19 H19B 109.5 . .
H19A C19 H19B 109.5 . .
O5 C19 H19C 109.5 . .
H19A C19 H19C 109.5 . .
H19B C19 H19C 109.5 . .
O6 C20 H20A 109.5 . .
O6 C20 H20B 109.5 . .
H20A C20 H20B 109.5 . .
O6 C20 H20C 109.5 . .
H20A C20 H20C 109.5 . .
H20B C20 H20C 109.5 . .
C20 O6 H6A 109.5 . .

loop_
_geom_bond_atom_site_label_1
_geom_bond_atom_site_label_2
_geom_bond_distance
_geom_bond_site_symmetry_2
O1 C1 1.2231(19) .
C1 C9 1.459(2) .
C1 C2 1.468(2) .
C2 C7 1.383(2) .
C2 C3 1.405(2) .
C3 C4 1.377(2) .
C3 H3 0.9400 .
C4 O3 1.3631(19) .
C4 C5 1.398(2) .
C5 C6 1.368(2) .
C5 H5 0.9400 .
C6 C7 1.388(2) .
C6 H6 0.9400 .
C7 O2 1.3814(19) .
O2 C8 1.3353(19) .
C8 C9 1.345(2) .
C8 H8 0.9400 .
C9 C11 1.454(2) .
O3 C10 1.418(2) .
C10 H10A 0.9700 .
C10 H10B 0.9700 .
C10 H10C 0.9700 .
C11 N2 1.289(2) .
C11 O4 1.3645(18) .
O4 C12 1.3668(18) .
C12 N1 1.279(2) .
C12 C13 1.456(2) .
N1 N2 1.4080(19) .
C13 C18 1.389(2) .
C13 C14 1.391(2) .
C14 C15 1.384(2) .
C14 H14 0.9400 .
C15 O5 1.363(2) .
C15 C16 1.386(3) .
C16 C17 1.384(3) .
C16 H16 0.9400 .
C17 C18 1.380(2) .
C17 H17 0.9400 .
C18 H18 0.9400 .
O5 C19 1.425(2) .
C19 H19A 0.9700 .
C19 H19B 0.9700 .
C19 H19C 0.9700 .
C20 O6 1.394(2) .
C20 H20A 0.9700 .
C20 H20B 0.9700 .
C20 H20C 0.9700 .
O6 H6A 0.8300 .

loop_
_geom_hbond_atom_site_label_D
_geom_hbond_atom_site_label_H
_geom_hbond_atom_site_label_A
_geom_hbond_distance_DH
_geom_hbond_distance_HA
_geom_hbond_distance_DA
_geom_hbond_angle_DHA
_geom_hbond_site_symmetry_A
O6 H6A N2 0.83 2.34 3.017(2) 138.7 3_566
O6 H6A O1 0.83 2.24 2.9572(19) 145.2 3_566

loop_
_geom_torsion_atom_site_label_1
_geom_torsion_atom_site_label_2
_geom_torsion_atom_site_label_3
_geom_torsion_atom_site_label_4
_geom_torsion
_geom_torsion_site_symmetry_1
_geom_torsion_site_symmetry_2
_geom_torsion_site_symmetry_3
_geom_torsion_site_symmetry_4
O1 C1 C2 C7 179.94(16) . . . .
C9 C1 C2 C7 -0.2(2) . . . .
O1 C1 C2 C3 -0.8(2) . . . .
C9 C1 C2 C3 179.03(14) . . . .
C7 C2 C3 C4 0.2(2) . . . .
C1 C2 C3 C4 -179.09(14) . . . .
C2 C3 C4 O3 178.55(15) . . . .
C2 C3 C4 C5 -1.3(2) . . . .
O3 C4 C5 C6 -178.60(15) . . . .
C3 C4 C5 C6 1.3(3) . . . .
C4 C5 C6 C7 0.0(3) . . . .
C3 C2 C7 O2 -179.12(14) . . . .
C1 C2 C7 O2 0.1(2) . . . .
C3 C2 C7 C6 1.1(2) . . . .
C1 C2 C7 C6 -179.65(15) . . . .
C5 C6 C7 O2 179.05(15) . . . .
C5 C6 C7 C2 -1.2(2) . . . .
C2 C7 O2 C8 0.4(2) . . . .
C6 C7 O2 C8 -179.81(14) . . . .
C7 O2 C8 C9 -0.9(2) . . . .
O2 C8 C9 C11 -178.59(15) . . . .
O2 C8 C9 C1 0.8(3) . . . .
O1 C1 C9 C8 179.62(16) . . . .
C2 C1 C9 C8 -0.2(2) . . . .
O1 C1 C9 C11 -1.0(2) . . . .
C2 C1 C9 C11 179.17(13) . . . .
C3 C4 O3 C10 2.8(2) . . . .
C5 C4 O3 C10 -177.27(15) . . . .
C8 C9 C11 N2 -174.81(17) . . . .
C1 C9 C11 N2 5.8(3) . . . .
C8 C9 C11 O4 4.9(2) . . . .
C1 C9 C11 O4 -174.46(13) . . . .
N2 C11 O4 C12 -0.13(17) . . . .
C9 C11 O4 C12 -179.93(13) . . . .
C11 O4 C12 N1 -0.28(17) . . . .
C11 O4 C12 C13 178.38(13) . . . .
O4 C12 N1 N2 0.54(19) . . . .
C13 C12 N1 N2 -177.97(15) . . . .
O4 C11 N2 N1 0.45(19) . . . .
C9 C11 N2 N1 -179.78(16) . . . .
C12 N1 N2 C11 -0.60(19) . . . .
N1 C12 C13 C18 178.54(17) . . . .
O4 C12 C13 C18 0.1(2) . . . .
N1 C12 C13 C14 0.1(3) . . . .
O4 C12 C13 C14 -178.34(14) . . . .
C18 C13 C14 C15 0.6(2) . . . .
C12 C13 C14 C15 179.05(14) . . . .
C13 C14 C15 O5 -179.71(14) . . . .
C13 C14 C15 C16 0.1(2) . . . .
O5 C15 C16 C17 179.33(16) . . . .
C14 C15 C16 C17 -0.4(3) . . . .
C15 C16 C17 C18 0.2(3) . . . .
C16 C17 C18 C13 0.5(3) . . . .
C14 C13 C18 C17 -0.8(2) . . . .
C12 C13 C18 C17 -179.27(15) . . . .
C14 C15 O5 C19 170.48(16) . . . .
C16 C15 O5 C19 -9.3(3) . . . .
